data_4505139
loop_
_publ_author_name
'Upreti, Shailesh'
'Ramanan, Arunachalam'

_publ_section_title
;
 Structure-Directing Role of Hydrogen-Bonded Dimers of Phenylenediammonium
 Cations:&#x2009; Supramolecular Assemblies of Octamolybdate-Based
 Organic&#x2212;Inorganic Hybrids
;
_journal_issue 5
_journal_name_full 'Crystal Growth &amp; Design'
_journal_page_first 1837
_journal_paper_doi 10.1021/cg050100m
_journal_volume 5
_journal_year 2005
_chemical_formula_moiety 'Mo8 O26, 2(C6 H10 N2), 6(H2 O)'
_chemical_formula_sum 'C12 H32 Mo8 N4 O32'
_chemical_formula_weight 1511.94
_chemical_name_systematic
; 
 ? 
;
_space_group_IT_number 14
_symmetry_cell_setting monoclinic
_symmetry_space_group_name_Hall '-P 2yn'
_symmetry_space_group_name_H-M 'P 1 21/n 1'
_atom_sites_solution_hydrogens geom
_atom_sites_solution_primary direct
_atom_sites_solution_secondary difmap
_audit_creation_method SHELXL-97
_cell_angle_alpha 90.00
_cell_angle_beta 99.415(2)
_cell_angle_gamma 90.00
_cell_formula_units_Z 2
_cell_length_a 8.3431(9)
_cell_length_b 21.468(3)
_cell_length_c 10.2766(12)
_cell_measurement_reflns_used 3326
_cell_measurement_temperature 273(2)
_cell_measurement_theta_max 28.28
_cell_measurement_theta_min 2.22
_cell_volume 1815.8(4)
_computing_cell_refinement 'Bruker SMART'
_computing_data_collection 'Bruker SMART'
_computing_data_reduction 'Bruker SAINT'
_computing_molecular_graphics 'Bruker SHELXTL'
_computing_publication_material 'Bruker SHELXTL'
_computing_structure_refinement 'SHELXL-97 (Sheldrick, 1997)'
_computing_structure_solution 'SHELXS-97 (Sheldrick, 1990)'
_diffrn_ambient_temperature 273(2)
_diffrn_measured_fraction_theta_full 0.956
_diffrn_measured_fraction_theta_max 0.956
_diffrn_measurement_device_type 'CCD area detector'
_diffrn_measurement_method 'phi and omega scans'
_diffrn_radiation_monochromator graphite
_diffrn_radiation_source 'fine-focus sealed tube'
_diffrn_radiation_type MoK\a
_diffrn_radiation_wavelength 0.71073
_diffrn_reflns_av_R_equivalents 0.0283
_diffrn_reflns_av_sigmaI/netI 0.0335
_diffrn_reflns_limit_h_max 8
_diffrn_reflns_limit_h_min -10
_diffrn_reflns_limit_k_max 26
_diffrn_reflns_limit_k_min -26
_diffrn_reflns_limit_l_max 12
_diffrn_reflns_limit_l_min -12
_diffrn_reflns_number 9491
_diffrn_reflns_theta_full 25.49
_diffrn_reflns_theta_max 25.49
_diffrn_reflns_theta_min 1.90
_exptl_absorpt_coefficient_mu 2.784
_exptl_absorpt_correction_T_max 0.808
_exptl_absorpt_correction_T_min 0.530
_exptl_absorpt_correction_type multi-scan
_exptl_absorpt_process_details '(SADABS; Bruker, 2000)'
_exptl_crystal_colour 'pale yellow'
_exptl_crystal_density_diffrn 2.765
_exptl_crystal_density_method 'not measured'
_exptl_crystal_description plate
_exptl_crystal_F_000 1448
_exptl_crystal_size_max 0.342
_exptl_crystal_size_mid 0.192
_exptl_crystal_size_min 0.078
_refine_diff_density_max 0.556
_refine_diff_density_min -0.528
_refine_diff_density_rms 0.115
_refine_ls_extinction_method none
_refine_ls_goodness_of_fit_ref 1.086
_refine_ls_hydrogen_treatment constr
_refine_ls_matrix_type full
_refine_ls_number_parameters 261
_refine_ls_number_reflns 3221
_refine_ls_number_restraints 0
_refine_ls_restrained_S_all 1.086
_refine_ls_R_factor_all 0.0390
_refine_ls_R_factor_gt 0.0313
_refine_ls_shift/su_max 0.001
_refine_ls_shift/su_mean 0.000
_refine_ls_structure_factor_coef Fsqd
_refine_ls_weighting_details 'calc w=1/[\s^2^(Fo^2^)+(0.0245P)^2^+3.1471P] where P=(Fo^2^+2Fc^2^)/3'
_refine_ls_weighting_scheme calc
_refine_ls_wR_factor_gt 0.0657
_refine_ls_wR_factor_ref 0.0686
_reflns_number_gt 2786
_reflns_number_total 3367
_reflns_threshold_expression >2sigma(I)
_cod_data_source_file cg050100msi20050318_012622.cif
_cod_data_source_block 1
_cod_depositor_comments
;
The following automatic conversions were performed:

'_symmetry_cell_setting' value 'Monoclinic' changed to 'monoclinic'
according to /home/saulius/struct/CIF-dictionaries/cif_core.dic
dictionary named 'cif_core.dic' version 2.4.1 from 2010-06-29.

Automatic conversion script
Id: cif_fix_values 1715 2011-07-08 13:25:40Z adriana 
;
_cod_original_sg_symbol_H-M P2(1)/n
_cod_database_code 4505139

loop_
_symmetry_equiv_pos_as_xyz
'x, y, z'
'-x+1/2, y+1/2, -z+1/2'
'-x, -y, -z'
'x-1/2, -y-1/2, z-1/2'

loop_
_atom_site_label
_atom_site_type_symbol
_atom_site_fract_x
_atom_site_fract_y
_atom_site_fract_z
_atom_site_U_iso_or_equiv
_atom_site_adp_type
_atom_site_occupancy
_atom_site_symmetry_multiplicity
_atom_site_calc_flag
_atom_site_refinement_flags
Mo1 Mo 0.52831(5) 0.123050(19) 0.76267(4) 0.02102(12) Uani 1 1 d .
Mo2 Mo 0.64208(5) -0.118815(18) 0.97289(4) 0.02158(12) Uani 1 1 d .
Mo3 Mo 0.45741(5) -0.025956(19) 0.72113(4) 0.02139(12) Uani 1 1 d .
Mo4 Mo 0.70648(5) 0.026968(18) 1.01513(4) 0.01901(12) Uani 1 1 d .
O1 O 0.6518(4) 0.17473(16) 0.7023(3) 0.0337(9) Uani 1 1 d .
O2 O 0.3407(4) 0.13508(15) 0.6727(3) 0.0287(8) Uani 1 1 d .
O3 O 0.4956(4) 0.16195(14) 0.9244(3) 0.0227(7) Uani 1 1 d .
O4 O 0.7456(4) 0.08660(15) 0.9095(3) 0.0230(8) Uani 1 1 d .
O5 O 0.5775(4) 0.04632(14) 0.6840(3) 0.0220(7) Uani 1 1 d .
O6 O 0.4386(4) 0.04145(14) 0.8988(3) 0.0199(7) Uani 1 1 d .
O7 O 0.8877(4) 0.01031(16) 1.1083(3) 0.0284(8) Uani 1 1 d .
O8 O 0.6877(4) -0.04042(14) 0.8856(3) 0.0200(7) Uani 1 1 d .
O9 O 0.8279(4) -0.12897(16) 1.0650(3) 0.0320(9) Uani 1 1 d .
O10 O 0.6337(5) -0.17083(16) 0.8471(3) 0.0338(9) Uani 1 1 d .
O11 O 0.3939(4) -0.07797(14) 0.8632(3) 0.0188(7) Uani 1 1 d .
O12 O 0.5338(5) -0.08004(16) 0.6284(3) 0.0339(9) Uani 1 1 d .
O13 O 0.2692(4) -0.00858(17) 0.6383(3) 0.0321(9) Uani 1 1 d .
C1 C 0.8040(6) 0.2038(2) 0.1991(5) 0.0260(12) Uani 1 1 d .
C2 C 0.9411(7) 0.1742(2) 0.1727(5) 0.0355(14) Uani 1 1 d .
H2 H 0.9751 0.1796 0.0916 0.043 Uiso 1 1 calc R
C3 C 1.0277(7) 0.1364(2) 0.2679(5) 0.0325(13) Uani 1 1 d .
H3 H 1.1200 0.1156 0.2511 0.039 Uiso 1 1 calc R
C4 C 0.9767(6) 0.1297(2) 0.3872(5) 0.0250(11) Uani 1 1 d .
C5 C 0.8404(6) 0.1597(2) 0.4143(5) 0.0299(12) Uani 1 1 d .
H5 H 0.8063 0.1540 0.4952 0.036 Uiso 1 1 calc R
C6 C 0.7546(7) 0.1984(2) 0.3202(5) 0.0318(13) Uani 1 1 d .
H6 H 0.6648 0.2204 0.3384 0.038 Uiso 1 1 calc R
N1 N 0.7034(5) 0.23980(18) 0.0955(4) 0.0289(10) Uani 1 1 d .
H1A H 0.7670 0.2606 0.0491 0.043 Uiso 1 1 calc R
H1B H 0.6424 0.2666 0.1320 0.043 Uiso 1 1 calc R
H1C H 0.6395 0.2141 0.0423 0.043 Uiso 1 1 calc R
N2 N 1.0658(5) 0.08679(19) 0.4849(4) 0.0288(10) Uani 1 1 d .
H2A H 1.0988 0.0539 0.4437 0.043 Uiso 1 1 calc R
H2B H 1.0009 0.0743 0.5404 0.043 Uiso 1 1 calc R
H2C H 1.1517 0.1063 0.5297 0.043 Uiso 1 1 calc R
O1W O 0.9981(6) 0.1811(2) 0.7117(4) 0.0480(11) Uani 1 1 d .
O2W O 0.6186(6) 0.7924(2) 0.5754(4) 0.0564(13) Uani 1 1 d .
O3W O 0.8973(5) 0.02281(16) 0.6587(4) 0.0324(9) Uani 1 1 d .
H1W H 1.0637 0.1611 0.7668 0.05(2) Uiso 1 1 d R
H6W H 0.9421 0.0232 0.7255 0.05(2) Uiso 1 1 d R
H2W H 0.9019 0.1799 0.6909 0.08(3) Uiso 1 1 d R
H5W H 0.8085 0.0297 0.6572 0.05(2) Uiso 1 1 d R
H4W H 0.6362 0.8162 0.6333 0.10(3) Uiso 1 1 d R
H3W H 0.5855 0.7756 0.6371 0.26(8) Uiso 1 1 d R

loop_
_atom_site_aniso_label
_atom_site_aniso_U_11
_atom_site_aniso_U_22
_atom_site_aniso_U_33
_atom_site_aniso_U_23
_atom_site_aniso_U_13
_atom_site_aniso_U_12
Mo1 0.0205(3) 0.0236(2) 0.0190(2) 0.00342(16) 0.0033(2) 0.00205(17)
Mo2 0.0230(3) 0.0225(2) 0.0197(2) 0.00161(17) 0.0051(2) 0.00424(18)
Mo3 0.0237(3) 0.0241(2) 0.0155(2) 0.00014(16) 0.00047(19) 0.00111(18)
Mo4 0.0156(3) 0.0237(2) 0.0172(2) 0.00015(16) 0.00092(18) 0.00021(17)
O1 0.034(2) 0.035(2) 0.035(2) 0.0067(17) 0.0139(18) -0.0021(17)
O2 0.028(2) 0.0307(19) 0.0258(19) 0.0023(15) 0.0010(17) 0.0063(16)
O3 0.023(2) 0.0218(17) 0.0236(17) -0.0003(14) 0.0046(16) 0.0000(14)
O4 0.0156(19) 0.0302(18) 0.0226(17) 0.0032(14) 0.0010(15) 0.0014(14)
O5 0.024(2) 0.0250(17) 0.0188(17) 0.0000(14) 0.0091(16) 0.0021(14)
O6 0.0179(19) 0.0239(17) 0.0168(16) 0.0003(13) -0.0006(15) 0.0020(14)
O7 0.020(2) 0.039(2) 0.0243(19) 0.0023(15) -0.0028(16) 0.0034(16)
O8 0.020(2) 0.0245(17) 0.0149(16) 0.0002(13) 0.0028(15) 0.0044(14)
O9 0.023(2) 0.040(2) 0.032(2) 0.0080(16) 0.0018(18) 0.0064(16)
O10 0.044(3) 0.0313(19) 0.0276(19) -0.0008(16) 0.0098(19) 0.0051(17)
O11 0.0165(19) 0.0215(17) 0.0176(16) -0.0011(13) 0.0007(14) 0.0001(13)
O12 0.046(3) 0.033(2) 0.0236(19) -0.0027(15) 0.0078(18) 0.0049(18)
O13 0.026(2) 0.042(2) 0.027(2) 0.0047(16) -0.0018(17) -0.0007(17)
C1 0.027(3) 0.023(3) 0.026(3) -0.001(2) -0.001(2) -0.005(2)
C2 0.041(4) 0.040(3) 0.030(3) 0.004(2) 0.017(3) 0.001(3)
C3 0.027(3) 0.032(3) 0.040(3) 0.004(2) 0.012(3) 0.002(2)
C4 0.020(3) 0.025(3) 0.028(3) 0.000(2) -0.001(2) -0.005(2)
C5 0.027(3) 0.042(3) 0.021(3) -0.005(2) 0.005(2) 0.001(2)
C6 0.023(3) 0.044(3) 0.029(3) 0.000(2) 0.005(3) 0.006(2)
N1 0.029(3) 0.025(2) 0.032(2) 0.0014(19) 0.001(2) -0.0048(19)
N2 0.027(3) 0.029(2) 0.030(2) -0.0049(19) 0.001(2) 0.0009(19)
O1W 0.029(3) 0.065(3) 0.045(3) 0.018(2) -0.010(2) -0.007(2)
O2W 0.083(4) 0.052(3) 0.040(2) -0.006(2) 0.028(3) 0.011(2)
O3W 0.029(3) 0.041(2) 0.027(2) -0.0001(16) 0.0012(19) 0.0058(17)

loop_
_atom_type_symbol
_atom_type_description
_atom_type_scat_dispersion_real
_atom_type_scat_dispersion_imag
_atom_type_scat_source
C C 0.0033 0.0016 'International Tables Vol C Tables 4.2.6.8 and 6.1.1.4'
H H 0.0000 0.0000 'International Tables Vol C Tables 4.2.6.8 and 6.1.1.4'
N N 0.0061 0.0033 'International Tables Vol C Tables 4.2.6.8 and 6.1.1.4'
O O 0.0106 0.0060 'International Tables Vol C Tables 4.2.6.8 and 6.1.1.4'
Mo Mo -1.6832 0.6857 'International Tables Vol C Tables 4.2.6.8 and 6.1.1.4'

loop_
_geom_angle_atom_site_label_1
_geom_angle_atom_site_label_2
_geom_angle_atom_site_label_3
_geom_angle
_geom_angle_site_symmetry_1
_geom_angle_site_symmetry_3
O1 Mo1 O2 105.14(17) . .
O1 Mo1 O5 102.91(15) . .
O2 Mo1 O5 98.24(15) . .
O1 Mo1 O3 102.29(15) . .
O2 Mo1 O3 98.98(15) . .
O5 Mo1 O3 144.41(13) . .
O1 Mo1 O4 90.10(15) . .
O2 Mo1 O4 164.75(14) . .
O5 Mo1 O4 77.46(13) . .
O3 Mo1 O4 77.77(13) . .
O1 Mo1 O6 160.30(15) . .
O2 Mo1 O6 94.55(14) . .
O5 Mo1 O6 74.34(11) . .
O3 Mo1 O6 73.43(11) . .
O4 Mo1 O6 70.21(11) . .
O9 Mo2 O10 105.09(18) . .
O9 Mo2 O3 101.88(15) . 3_657
O10 Mo2 O3 98.47(15) . 3_657
O9 Mo2 O8 97.88(15) . .
O10 Mo2 O8 101.61(14) . .
O3 Mo2 O8 146.97(13) 3_657 .
O9 Mo2 O6 95.73(15) . 3_657
O10 Mo2 O6 159.18(15) . 3_657
O3 Mo2 O6 76.98(12) 3_657 3_657
O8 Mo2 O6 74.92(11) . 3_657
O9 Mo2 O11 165.24(14) . .
O10 Mo2 O11 87.54(15) . .
O3 Mo2 O11 83.38(12) 3_657 .
O8 Mo2 O11 71.65(12) . .
O6 Mo2 O11 71.81(11) 3_657 .
O12 Mo3 O13 105.71(18) . .
O12 Mo3 O5 100.72(15) . .
O13 Mo3 O5 101.10(16) . .
O12 Mo3 O11 101.50(15) . .
O13 Mo3 O11 99.00(15) . .
O5 Mo3 O11 144.58(13) . .
O12 Mo3 O6 159.65(15) . .
O13 Mo3 O6 94.60(14) . .
O5 Mo3 O6 76.15(11) . .
O11 Mo3 O6 73.43(11) . .
O12 Mo3 O8 88.59(15) . .
O13 Mo3 O8 164.41(14) . .
O5 Mo3 O8 81.86(13) . .
O11 Mo3 O8 71.50(12) . .
O6 Mo3 O8 71.08(11) . .
O7 Mo4 O4 105.47(16) . .
O7 Mo4 O11 101.17(15) . 3_657
O4 Mo4 O11 97.52(14) . 3_657
O7 Mo4 O8 101.16(15) . .
O4 Mo4 O8 96.99(14) . .
O11 Mo4 O8 148.96(13) 3_657 .
O7 Mo4 O6 97.60(14) . 3_657
O4 Mo4 O6 156.93(14) . 3_657
O11 Mo4 O6 78.06(12) 3_657 3_657
O8 Mo4 O6 77.86(12) . 3_657
O7 Mo4 O6 173.31(14) . .
O4 Mo4 O6 81.21(13) . .
O11 Mo4 O6 77.42(12) 3_657 .
O8 Mo4 O6 77.89(12) . .
O6 Mo4 O6 75.72(12) 3_657 .
Mo1 O3 Mo2 116.66(16) . 3_657
Mo4 O4 Mo1 116.80(16) . .
Mo1 O5 Mo3 117.26(15) . .
Mo4 O6 Mo2 91.15(11) 3_657 3_657
Mo4 O6 Mo3 90.72(11) 3_657 .
Mo2 O6 Mo3 162.86(16) 3_657 .
Mo4 O6 Mo4 104.28(12) 3_657 .
Mo2 O6 Mo4 98.40(12) 3_657 .
Mo3 O6 Mo4 97.65(11) . .
Mo4 O6 Mo1 163.92(16) 3_657 .
Mo2 O6 Mo1 87.47(10) 3_657 .
Mo3 O6 Mo1 86.04(10) . .
Mo4 O6 Mo1 91.76(11) . .
Mo4 O8 Mo2 108.75(14) . .
Mo4 O8 Mo3 110.80(13) . .
Mo2 O8 Mo3 104.04(14) . .
Mo4 O11 Mo3 110.57(14) 3_657 .
Mo4 O11 Mo2 109.72(13) 3_657 .
Mo3 O11 Mo2 104.02(13) . .
C2 C1 C6 121.4(5) . .
C2 C1 N1 119.8(4) . .
C6 C1 N1 118.7(5) . .
C1 C2 C3 119.2(5) . .
C1 C2 H2 120.4 . .
C3 C2 H2 120.4 . .
C4 C3 C2 119.5(5) . .
C4 C3 H3 120.2 . .
C2 C3 H3 120.2 . .
C3 C4 C5 121.4(5) . .
C3 C4 N2 118.7(5) . .
C5 C4 N2 119.8(4) . .
C4 C5 C6 119.4(5) . .
C4 C5 H5 120.3 . .
C6 C5 H5 120.3 . .
C1 C6 C5 119.0(5) . .
C1 C6 H6 120.5 . .
C5 C6 H6 120.5 . .
C1 N1 H1A 109.5 . .
C1 N1 H1B 109.5 . .
H1A N1 H1B 109.5 . .
C1 N1 H1C 109.5 . .
H1A N1 H1C 109.5 . .
H1B N1 H1C 109.5 . .
C4 N2 H2A 109.5 . .
C4 N2 H2B 109.5 . .
H2A N2 H2B 109.5 . .
C4 N2 H2C 109.5 . .
H2A N2 H2C 109.5 . .
H2B N2 H2C 109.5 . .
H1W O1W H2W 133.1 . .
H4W O2W H3W 75.1 . .
H6W O3W H5W 111.7 . .

loop_
_geom_bond_atom_site_label_1
_geom_bond_atom_site_label_2
_geom_bond_distance
_geom_bond_site_symmetry_2
Mo1 O1 1.699(3) .
Mo1 O2 1.703(4) .
Mo1 O5 1.909(3) .
Mo1 O3 1.919(3) .
Mo1 O4 2.298(3) .
Mo1 O6 2.435(3) .
Mo2 O9 1.694(4) .
Mo2 O10 1.701(3) .
Mo2 O3 1.920(3) 3_657
Mo2 O8 1.973(3) .
Mo2 O6 2.289(3) 3_657
Mo2 O11 2.359(3) .
Mo3 O12 1.691(3) .
Mo3 O13 1.701(4) .
Mo3 O5 1.919(3) .
Mo3 O11 1.978(3) .
Mo3 O6 2.355(3) .
Mo3 O8 2.363(3) .
Mo4 O7 1.690(3) .
Mo4 O4 1.743(3) .
Mo4 O11 1.951(3) 3_657
Mo4 O8 1.955(3) .
Mo4 O6 2.180(3) 3_657
Mo4 O6 2.377(3) .
O3 Mo2 1.920(3) 3_657
O6 Mo4 2.180(3) 3_657
O6 Mo2 2.289(3) 3_657
O11 Mo4 1.951(3) 3_657
C1 C2 1.373(7) .
C1 C6 1.379(7) .
C1 N1 1.464(6) .
C2 C3 1.382(7) .
C2 H2 0.9300 .
C3 C4 1.370(7) .
C3 H3 0.9300 .
C4 C5 1.375(7) .
C4 N2 1.471(6) .
C5 C6 1.382(7) .
C5 H5 0.9300 .
C6 H6 0.9300 .
N1 H1A 0.8900 .
N1 H1B 0.8900 .
N1 H1C 0.8900 .
N2 H2A 0.8900 .
N2 H2B 0.8900 .
N2 H2C 0.8900 .
O1W H1W 0.8378 .
O1W H2W 0.7968 .
O2W H4W 0.7784 .
O2W H3W 0.8158 .
O3W H6W 0.7261 .
O3W H5W 0.7528 .

loop_
_geom_torsion_atom_site_label_1
_geom_torsion_atom_site_label_2
_geom_torsion_atom_site_label_3
_geom_torsion_atom_site_label_4
_geom_torsion
_geom_torsion_site_symmetry_1
_geom_torsion_site_symmetry_4
O1 Mo1 O3 Mo2 179.42(18) . 3_657
O2 Mo1 O3 Mo2 71.7(2) . 3_657
O5 Mo1 O3 Mo2 -46.4(3) . 3_657
O4 Mo1 O3 Mo2 -93.19(18) . 3_657
O6 Mo1 O3 Mo2 -20.46(16) . 3_657
O7 Mo4 O4 Mo1 179.51(16) . .
O11 Mo4 O4 Mo1 -76.65(17) 3_657 .
O8 Mo4 O4 Mo1 75.84(17) . .
O6 Mo4 O4 Mo1 0.5(4) 3_657 .
O6 Mo4 O4 Mo1 -0.70(14) . .
O1 Mo1 O4 Mo4 179.85(19) . .
O2 Mo1 O4 Mo4 -1.9(6) . .
O5 Mo1 O4 Mo4 -76.94(18) . .
O3 Mo1 O4 Mo4 77.29(18) . .
O6 Mo1 O4 Mo4 0.71(15) . .
O1 Mo1 O5 Mo3 -177.84(19) . .
O2 Mo1 O5 Mo3 -70.2(2) . .
O3 Mo1 O5 Mo3 48.1(3) . .
O4 Mo1 O5 Mo3 94.97(18) . .
O6 Mo1 O5 Mo3 22.30(16) . .
O12 Mo3 O5 Mo1 177.69(19) . .
O13 Mo3 O5 Mo1 69.2(2) . .
O11 Mo3 O5 Mo1 -54.3(3) . .
O6 Mo3 O5 Mo1 -22.90(17) . .
O8 Mo3 O5 Mo1 -95.31(18) . .
O12 Mo3 O6 Mo4 -96.5(4) . 3_657
O13 Mo3 O6 Mo4 79.69(15) . 3_657
O5 Mo3 O6 Mo4 -179.99(14) . 3_657
O11 Mo3 O6 Mo4 -18.34(12) . 3_657
O8 Mo3 O6 Mo4 -93.98(12) . 3_657
O12 Mo3 O6 Mo2 167.2(5) . 3_657
O13 Mo3 O6 Mo2 -16.6(5) . 3_657
O5 Mo3 O6 Mo2 83.8(5) . 3_657
O11 Mo3 O6 Mo2 -114.6(5) . 3_657
O8 Mo3 O6 Mo2 169.8(5) . 3_657
O12 Mo3 O6 Mo4 8.0(4) . .
O13 Mo3 O6 Mo4 -175.80(14) . .
O5 Mo3 O6 Mo4 -75.48(13) . .
O11 Mo3 O6 Mo4 86.17(13) . .
O8 Mo3 O6 Mo4 10.53(10) . .
O12 Mo3 O6 Mo1 99.2(4) . .
O13 Mo3 O6 Mo1 -84.55(14) . .
O5 Mo3 O6 Mo1 15.77(12) . .
O11 Mo3 O6 Mo1 177.42(14) . .
O8 Mo3 O6 Mo1 101.78(11) . .
O4 Mo4 O6 Mo4 179.53(15) . 3_657
O11 Mo4 O6 Mo4 -80.68(13) 3_657 3_657
O8 Mo4 O6 Mo4 80.37(13) . 3_657
O6 Mo4 O6 Mo4 0.0 3_657 3_657
O4 Mo4 O6 Mo2 -87.12(14) . 3_657
O11 Mo4 O6 Mo2 12.68(11) 3_657 3_657
O8 Mo4 O6 Mo2 173.73(14) . 3_657
O6 Mo4 O6 Mo2 93.36(13) 3_657 3_657
O4 Mo4 O6 Mo3 86.82(13) . .
O11 Mo4 O6 Mo3 -173.38(13) 3_657 .
O8 Mo4 O6 Mo3 -12.33(11) . .
O6 Mo4 O6 Mo3 -92.71(13) 3_657 .
O4 Mo4 O6 Mo1 0.59(12) . .
O11 Mo4 O6 Mo1 100.38(12) 3_657 .
O8 Mo4 O6 Mo1 -98.57(12) . .
O6 Mo4 O6 Mo1 -178.94(17) 3_657 .
O1 Mo1 O6 Mo4 -179.3(5) . 3_657
O2 Mo1 O6 Mo4 2.6(5) . 3_657
O5 Mo1 O6 Mo4 -94.7(5) . 3_657
O3 Mo1 O6 Mo4 100.6(5) . 3_657
O4 Mo1 O6 Mo4 -176.8(6) . 3_657
O1 Mo1 O6 Mo2 95.3(4) . 3_657
O2 Mo1 O6 Mo2 -82.82(13) . 3_657
O5 Mo1 O6 Mo2 179.88(14) . 3_657
O3 Mo1 O6 Mo2 15.20(12) . 3_657
O4 Mo1 O6 Mo2 97.86(12) . 3_657
O1 Mo1 O6 Mo3 -100.6(4) . .
O2 Mo1 O6 Mo3 81.30(13) . .
O5 Mo1 O6 Mo3 -15.99(12) . .
O3 Mo1 O6 Mo3 179.33(14) . .
O4 Mo1 O6 Mo3 -98.01(12) . .
O1 Mo1 O6 Mo4 -3.0(4) . .
O2 Mo1 O6 Mo4 178.85(13) . .
O5 Mo1 O6 Mo4 81.55(13) . .
O3 Mo1 O6 Mo4 -83.12(13) . .
O4 Mo1 O6 Mo4 -0.47(10) . .
O7 Mo4 O8 Mo2 72.52(18) . .
O4 Mo4 O8 Mo2 179.87(16) . .
O11 Mo4 O8 Mo2 -62.8(3) 3_657 .
O6 Mo4 O8 Mo2 -22.95(15) 3_657 .
O6 Mo4 O8 Mo2 -100.72(16) . .
O7 Mo4 O8 Mo3 -173.71(15) . .
O4 Mo4 O8 Mo3 -66.37(16) . .
O11 Mo4 O8 Mo3 51.0(3) 3_657 .
O6 Mo4 O8 Mo3 90.81(14) 3_657 .
O6 Mo4 O8 Mo3 13.05(12) . .
O9 Mo2 O8 Mo4 -71.76(18) . .
O10 Mo2 O8 Mo4 -179.02(17) . .
O3 Mo2 O8 Mo4 54.7(3) 3_657 .
O6 Mo2 O8 Mo4 22.09(14) 3_657 .
O11 Mo2 O8 Mo4 97.54(15) . .
O9 Mo2 O8 Mo3 170.12(15) . .
O10 Mo2 O8 Mo3 62.85(17) . .
O3 Mo2 O8 Mo3 -63.4(3) 3_657 .
O6 Mo2 O8 Mo3 -96.04(13) 3_657 .
O11 Mo2 O8 Mo3 -20.59(10) . .
O12 Mo3 O8 Mo4 165.49(17) . .
O13 Mo3 O8 Mo4 -37.7(6) . .
O5 Mo3 O8 Mo4 64.45(15) . .
O11 Mo3 O8 Mo4 -91.89(15) . .
O6 Mo3 O8 Mo4 -13.62(12) . .
O12 Mo3 O8 Mo2 -77.80(16) . .
O13 Mo3 O8 Mo2 79.0(5) . .
O5 Mo3 O8 Mo2 -178.84(14) . .
O11 Mo3 O8 Mo2 24.82(12) . .
O6 Mo3 O8 Mo2 103.09(14) . .
O12 Mo3 O11 Mo4 -178.27(17) . 3_657
O13 Mo3 O11 Mo4 -70.09(19) . 3_657
O5 Mo3 O11 Mo4 53.9(3) . 3_657
O6 Mo3 O11 Mo4 22.06(14) . 3_657
O8 Mo3 O11 Mo4 97.16(16) . 3_657
O12 Mo3 O11 Mo2 64.02(17) . .
O13 Mo3 O11 Mo2 172.19(15) . .
O5 Mo3 O11 Mo2 -63.8(2) . .
O6 Mo3 O11 Mo2 -95.65(13) . .
O8 Mo3 O11 Mo2 -20.55(10) . .
O9 Mo2 O11 Mo4 -47.3(6) . 3_657
O10 Mo2 O11 Mo4 163.44(17) . 3_657
O3 Mo2 O11 Mo4 64.62(15) 3_657 3_657
O8 Mo2 O11 Mo4 -93.47(15) . 3_657
O6 Mo2 O11 Mo4 -13.81(12) 3_657 3_657
O9 Mo2 O11 Mo3 71.0(5) . .
O10 Mo2 O11 Mo3 -78.26(16) . .
O3 Mo2 O11 Mo3 -177.08(15) 3_657 .
O8 Mo2 O11 Mo3 24.83(12) . .
O6 Mo2 O11 Mo3 104.49(14) 3_657 .
C6 C1 C2 C3 2.4(8) . .
N1 C1 C2 C3 -174.8(5) . .
C1 C2 C3 C4 -0.8(8) . .
C2 C3 C4 C5 0.2(8) . .
C2 C3 C4 N2 177.0(5) . .
C3 C4 C5 C6 -1.2(8) . .
N2 C4 C5 C6 -178.0(5) . .
C2 C1 C6 C5 -3.4(8) . .
N1 C1 C6 C5 173.9(5) . .
C4 C5 C6 C1 2.7(8) . .
